data_4518958
loop_
_publ_author_name
'Guo, Hongyu'
'Zhang, Sheng'
'Yu, Xiaoqiang'
'Feng, Xiujuan'
'Yamamoto, Yoshinori'
'Bao, Ming'

_publ_section_title
;
 [3 + 2] Cycloaddition of \a-Aryl-\a-diazoacetates with Terminal Alkynes
 via the Cooperative Catalysis of Palladium and Acid
;
_journal_name_full 'ACS Catalysis'
_journal_page_first 10789
_journal_page_last 10795
_journal_paper_doi 10.1021/acscatal.1c02533
_journal_year 2021
_chemical_formula_moiety 'C18 H13 F3 O2'
_chemical_formula_sum 'C18 H13 F3 O2'
_chemical_formula_weight 318.28
_space_group_crystal_system monoclinic
_space_group_IT_number 5
_space_group_name_Hall 'C 2y'
_space_group_name_H-M_alt 'C 1 2 1'
_atom_sites_solution_hydrogens geom
_atom_sites_solution_primary dual
_audit_creation_date 2020-09-16
_audit_creation_method
; 
Olex2 1.2 
(compiled 2018.05.29 svn.r3508 for OlexSys, GUI svn.r5506) 
;
_cell_angle_alpha 90
_cell_angle_beta 101.044(5)
_cell_angle_gamma 90
_cell_formula_units_Z 4
_cell_length_a 25.918(4)
_cell_length_b 5.5061(8)
_cell_length_c 10.7277(15)
_cell_measurement_reflns_used 2447
_cell_measurement_temperature 120(2)
_cell_measurement_theta_max 23.892
_cell_measurement_theta_min 2.263
_cell_volume 1502.6(4)
_computing_cell_refinement 'SAINT V8.38A (?, 2016)'
_computing_data_collection 'Bruker SMART'
_computing_data_reduction 'SAINT V8.38A (?, 2016)'
_computing_molecular_graphics 'Olex2 (Dolomanov et al., 2009)'
_computing_publication_material 'Olex2 (Dolomanov et al., 2009)'
_computing_structure_refinement 'ShelXL (Sheldrick, 2015)'
_computing_structure_solution 'ShelXT (Sheldrick, 2015)'
_diffrn_ambient_temperature 120.0
_diffrn_measured_fraction_theta_full 0.994
_diffrn_measured_fraction_theta_max 0.992
_diffrn_measurement_device_type 'CCD area detector'
_diffrn_measurement_method 'phi and omega scans'
_diffrn_radiation_monochromator graphite
_diffrn_radiation_type MoK\a
_diffrn_radiation_wavelength 0.71073
_diffrn_reflns_av_R_equivalents 0.0425
_diffrn_reflns_av_unetI/netI 0.0746
_diffrn_reflns_Laue_measured_fraction_full 0.994
_diffrn_reflns_Laue_measured_fraction_max 0.992
_diffrn_reflns_limit_h_max 33
_diffrn_reflns_limit_h_min -33
_diffrn_reflns_limit_k_max 6
_diffrn_reflns_limit_k_min -7
_diffrn_reflns_limit_l_max 13
_diffrn_reflns_limit_l_min -13
_diffrn_reflns_number 7052
_diffrn_reflns_point_group_measured_fraction_full 0.951
_diffrn_reflns_point_group_measured_fraction_max 0.942
_diffrn_reflns_theta_full 25.242
_diffrn_reflns_theta_max 27.498
_diffrn_reflns_theta_min 2.738
_exptl_absorpt_coefficient_mu 0.116
_exptl_absorpt_correction_T_max 0.7456
_exptl_absorpt_correction_T_min 0.6653
_exptl_absorpt_correction_type multi-scan
_exptl_absorpt_process_details
; 
SADABS-2016/2 (Bruker,2016/2) was used for absorption correction. 
wR2(int) was 0.0946 before and 0.0538 after correction. 
The Ratio of minimum to maximum transmission is 0.8923. 
The \l/2 correction factor is Not present. 
;
_exptl_crystal_colour 'clear light colourless'
_exptl_crystal_colour_lustre clear
_exptl_crystal_colour_modifier light
_exptl_crystal_colour_primary colourless
_exptl_crystal_density_diffrn 1.407
_exptl_crystal_description block
_exptl_crystal_F_000 656
_exptl_crystal_size_max 0.2
_exptl_crystal_size_mid 0.2
_exptl_crystal_size_min 0.2
_refine_diff_density_max 0.324
_refine_diff_density_min -0.236
_refine_diff_density_rms 0.053
_refine_ls_abs_structure_details
; 
 Flack x determined using 662 quotients [(I+)-(I-)]/[(I+)+(I-)] 
 (Parsons, Flack and Wagner, Acta Cryst. B69 (2013) 249-259). 
;
_refine_ls_abs_structure_Flack 0.5(7)
_refine_ls_extinction_method none
_refine_ls_goodness_of_fit_ref 1.046
_refine_ls_hydrogen_treatment constr
_refine_ls_matrix_type full
_refine_ls_number_parameters 209
_refine_ls_number_reflns 3238
_refine_ls_number_restraints 1
_refine_ls_restrained_S_all 1.046
_refine_ls_R_factor_all 0.1083
_refine_ls_R_factor_gt 0.0597
_refine_ls_shift/su_max 0.000
_refine_ls_shift/su_mean 0.000
_refine_ls_structure_factor_coef Fsqd
_refine_ls_weighting_details 'w=1/[\s^2^(Fo^2^)+(0.0490P)^2^+0.9897P] where P=(Fo^2^+2Fc^2^)/3'
_refine_ls_weighting_scheme calc
_refine_ls_wR_factor_gt 0.1164
_refine_ls_wR_factor_ref 0.1397
_reflns_Friedel_coverage 0.722
_reflns_Friedel_fraction_full 0.896
_reflns_Friedel_fraction_max 0.882
_reflns_number_gt 2153
_reflns_number_total 3238
_reflns_threshold_expression 'I > 2\s(I)'
_cod_data_source_file cs1c02533_si_002.cif
_cod_data_source_block zhl
_cod_original_cell_volume 1502.5(4)
_cod_database_code 4518958
_shelx_shelxl_version_number 2016/6
_shelx_space_group_comment
; 
The symmetry employed for this shelxl refinement is uniquely defined 
by the following loop, which should always be used as a source of 
symmetry information in preference to the above space-group names. 
They are only intended as comments. 
;
_shelx_estimated_absorpt_t_max 0.977
_shelx_estimated_absorpt_t_min 0.977
_olex2_refinement_description
; 
1. Fixed Uiso 
 At 1.2 times of: 
  All C(H) groups 
 At 1.5 times of: 
  All C(H,H,H) groups 
2.a Aromatic/amide H refined with riding coordinates: 
 C008(H008), C009(H009), C00B(H00B), C00E(H00E), C00G(H00G), C00H(H00H), 
 C00I(H00I), C00J(H00J), C00K(H00K), C00M(H00M) 
2.b Idealised Me refined as rotating group: 
 C00L(H00A,H00C,H00D) 
;
_olex2_submission_special_instructions 'No special instructions were received'

loop_
_space_group_symop_operation_xyz
'x, y, z'
'-x, y, -z'
'x+1/2, y+1/2, z'
'-x+1/2, y+1/2, -z'

loop_
_atom_site_label
_atom_site_type_symbol
_atom_site_fract_x
_atom_site_fract_y
_atom_site_fract_z
_atom_site_U_iso_or_equiv
_atom_site_adp_type
_atom_site_occupancy
_atom_site_site_symmetry_order
_atom_site_calc_flag
_atom_site_refinement_flags_posn
_atom_site_refinement_flags_adp
_atom_site_refinement_flags_occupancy
_atom_site_disorder_assembly
_atom_site_disorder_group
O001 O 0.60023(11) 0.3106(6) 0.3167(3) 0.0323(8) Uani 1 1 d . . . . .
O002 O 0.53845(12) 0.3214(7) 0.1320(3) 0.0408(9) Uani 1 1 d . . . . .
F003 F 0.83067(12) 0.2457(8) 0.7965(4) 0.0885(15) Uani 1 1 d . . . . .
F004 F 0.79680(14) -0.0897(8) 0.8107(4) 0.0939(15) Uani 1 1 d . . . . .
F005 F 0.77967(15) 0.1931(12) 0.9247(3) 0.130(2) Uani 1 1 d . . . . .
C006 C 0.55642(17) 0.4126(9) 0.2475(4) 0.0311(11) Uani 1 1 d . . . . .
C007 C 0.48916(17) 0.7390(8) 0.2695(4) 0.0305(11) Uani 1 1 d . . . . .
C008 C 0.44772(17) 0.6570(10) 0.1751(4) 0.0370(12) Uani 1 1 d . . . . .
H008 H 0.451587 0.510771 0.130847 0.044 Uiso 1 1 calc R . . . .
C009 C 0.48232(19) 0.9599(9) 0.3286(4) 0.0356(12) Uani 1 1 d . . . . .
H009 H 0.510276 1.022744 0.390629 0.043 Uiso 1 1 calc R . . . .
C00A C 0.65553(16) 0.3633(10) 0.5248(4) 0.0315(11) Uani 1 1 d . . . . .
C00B C 0.57335(17) 0.6136(10) 0.4282(4) 0.0325(11) Uani 1 1 d . . . . .
H00B H 0.571467 0.727428 0.493685 0.039 Uiso 1 1 calc R . . . .
C00C C 0.61049(17) 0.4409(9) 0.4315(4) 0.0327(11) Uani 1 1 d . . . . .
C00D C 0.74043(17) 0.2210(10) 0.7109(4) 0.0376(13) Uani 1 1 d . . . . .
C00E C 0.43587(18) 1.0885(10) 0.2990(4) 0.0389(12) Uani 1 1 d . . . . .
H00E H 0.432003 1.237091 0.341351 0.047 Uiso 1 1 calc R . . . .
C00F C 0.53721(17) 0.5968(9) 0.3093(4) 0.0310(11) Uani 1 1 d . . . . .
C00G C 0.3948(2) 1.0013(11) 0.2075(5) 0.0445(14) Uani 1 1 d . . . . .
H00G H 0.362634 1.088398 0.187702 0.053 Uiso 1 1 calc R . . . .
C00H C 0.67091(18) 0.5011(9) 0.6348(4) 0.0351(12) Uani 1 1 d . . . . .
H00H H 0.652197 0.644850 0.646874 0.042 Uiso 1 1 calc R . . . .
C00I C 0.40114(18) 0.7870(10) 0.1458(5) 0.0408(13) Uani 1 1 d . . . . .
H00I H 0.373281 0.727733 0.082339 0.049 Uiso 1 1 calc R . . . .
C00J C 0.72560(17) 0.0790(10) 0.6029(4) 0.0382(12) Uani 1 1 d . . . . .
H00J H 0.744207 -0.066213 0.593000 0.046 Uiso 1 1 calc R . . . .
C00K C 0.71317(19) 0.4296(11) 0.7261(5) 0.0409(13) Uani 1 1 d . . . . .
H00K H 0.723545 0.525565 0.800243 0.049 Uiso 1 1 calc R . . . .
C00L C 0.56811(18) 0.1298(10) 0.0886(4) 0.0399(13) Uani 1 1 d . . . . .
H00A H 0.552635 0.089762 0.000355 0.060 Uiso 1 1 calc GR . . . .
H00C H 0.567395 -0.014062 0.142054 0.060 Uiso 1 1 calc GR . . . .
H00D H 0.604558 0.182746 0.093796 0.060 Uiso 1 1 calc GR . . . .
C00M C 0.68341(17) 0.1501(10) 0.5094(4) 0.0356(11) Uani 1 1 d . . . . .
H00M H 0.673442 0.054409 0.434980 0.043 Uiso 1 1 calc R . . . .
C00N C 0.7858(2) 0.1444(12) 0.8106(5) 0.0491(14) Uani 1 1 d . . . . .

loop_
_atom_site_aniso_label
_atom_site_aniso_U_11
_atom_site_aniso_U_22
_atom_site_aniso_U_33
_atom_site_aniso_U_23
_atom_site_aniso_U_13
_atom_site_aniso_U_12
O001 0.0357(17) 0.032(2) 0.0291(16) -0.0034(15) 0.0065(13) 0.0069(15)
O002 0.0461(18) 0.044(2) 0.0307(18) -0.0095(17) 0.0042(15) 0.0122(18)
F003 0.0409(18) 0.117(4) 0.097(3) 0.027(3) -0.0129(18) -0.020(2)
F004 0.072(2) 0.072(3) 0.117(3) 0.023(2) -0.036(2) 0.006(2)
F005 0.093(3) 0.252(7) 0.037(2) 0.008(3) -0.0044(18) 0.086(4)
C006 0.033(2) 0.030(3) 0.030(2) 0.001(2) 0.0046(19) 0.003(2)
C007 0.037(2) 0.027(3) 0.031(2) 0.005(2) 0.0127(19) 0.007(2)
C008 0.040(3) 0.034(3) 0.039(3) 0.007(2) 0.012(2) 0.003(2)
C009 0.044(3) 0.029(3) 0.037(3) 0.005(2) 0.016(2) 0.005(2)
C00A 0.032(2) 0.031(3) 0.035(3) 0.002(2) 0.013(2) -0.001(2)
C00B 0.039(2) 0.031(3) 0.030(2) -0.004(2) 0.0127(19) 0.001(2)
C00C 0.033(2) 0.038(3) 0.028(2) -0.007(2) 0.0095(19) -0.001(2)
C00D 0.029(2) 0.047(4) 0.035(3) 0.007(2) 0.003(2) -0.005(2)
C00E 0.052(3) 0.030(3) 0.039(3) 0.013(2) 0.021(2) 0.013(3)
C00F 0.033(2) 0.030(3) 0.031(2) -0.001(2) 0.0090(19) 0.001(2)
C00G 0.042(3) 0.049(4) 0.047(3) 0.021(3) 0.020(2) 0.013(3)
C00H 0.037(2) 0.032(3) 0.037(3) 0.000(2) 0.009(2) -0.001(2)
C00I 0.039(3) 0.044(4) 0.040(3) 0.015(3) 0.007(2) 0.002(3)
C00J 0.030(2) 0.039(3) 0.046(3) 0.004(3) 0.008(2) 0.006(2)
C00K 0.042(3) 0.045(4) 0.033(3) 0.001(2) 0.003(2) -0.003(3)
C00L 0.042(3) 0.046(4) 0.032(2) -0.008(3) 0.008(2) 0.008(3)
C00M 0.034(2) 0.039(3) 0.035(2) -0.003(2) 0.009(2) -0.001(2)
C00N 0.041(3) 0.056(4) 0.047(3) 0.006(3) 0.002(2) -0.003(3)

loop_
_atom_type_symbol
_atom_type_description
_atom_type_scat_dispersion_real
_atom_type_scat_dispersion_imag
_atom_type_scat_source
C C 0.0033 0.0016 'International Tables Vol C Tables 4.2.6.8 and 6.1.1.4'
H H 0.0000 0.0000 'International Tables Vol C Tables 4.2.6.8 and 6.1.1.4'
F F 0.0171 0.0103 'International Tables Vol C Tables 4.2.6.8 and 6.1.1.4'
O O 0.0106 0.0060 'International Tables Vol C Tables 4.2.6.8 and 6.1.1.4'

loop_
_geom_angle_atom_site_label_1
_geom_angle_atom_site_label_2
_geom_angle_atom_site_label_3
_geom_angle
_geom_angle_site_symmetry_1
_geom_angle_site_symmetry_3
_geom_angle_publ_flag
C006 O001 C00C 105.5(3) . . ?
C006 O002 C00L 117.7(3) . . ?
O001 C006 C00F 113.0(4) . . ?
O002 C006 O001 117.4(4) . . ?
O002 C006 C00F 129.7(4) . . ?
C008 C007 C00F 122.0(4) . . ?
C009 C007 C008 117.5(4) . . ?
C009 C007 C00F 120.5(4) . . ?
C007 C008 H008 119.6 . . ?
C00I C008 C007 120.7(5) . . ?
C00I C008 H008 119.6 . . ?
C007 C009 H009 119.2 . . ?
C00E C009 C007 121.5(5) . . ?
C00E C009 H009 119.2 . . ?
C00H C00A C00C 119.1(4) . . ?
C00H C00A C00M 118.9(4) . . ?
C00M C00A C00C 122.0(4) . . ?
C00C C00B H00B 125.7 . . ?
C00C C00B C00F 108.6(4) . . ?
C00F C00B H00B 125.7 . . ?
O001 C00C C00A 116.5(4) . . ?
C00B C00C O001 108.8(4) . . ?
C00B C00C C00A 134.6(4) . . ?
C00J C00D C00N 119.5(5) . . ?
C00K C00D C00J 120.2(4) . . ?
C00K C00D C00N 120.3(5) . . ?
C009 C00E H00E 119.9 . . ?
C009 C00E C00G 120.1(5) . . ?
C00G C00E H00E 119.9 . . ?
C006 C00F C007 128.9(4) . . ?
C006 C00F C00B 104.1(4) . . ?
C00B C00F C007 126.9(4) . . ?
C00E C00G H00G 120.3 . . ?
C00I C00G C00E 119.4(5) . . ?
C00I C00G H00G 120.3 . . ?
C00A C00H H00H 119.8 . . ?
C00K C00H C00A 120.3(5) . . ?
C00K C00H H00H 119.8 . . ?
C008 C00I H00I 119.6 . . ?
C00G C00I C008 120.7(5) . . ?
C00G C00I H00I 119.6 . . ?
C00D C00J H00J 120.1 . . ?
C00D C00J C00M 119.8(5) . . ?
C00M C00J H00J 120.1 . . ?
C00D C00K C00H 120.7(5) . . ?
C00D C00K H00K 119.6 . . ?
C00H C00K H00K 119.6 . . ?
O002 C00L H00A 109.5 . . ?
O002 C00L H00C 109.5 . . ?
O002 C00L H00D 109.5 . . ?
H00A C00L H00C 109.5 . . ?
H00A C00L H00D 109.5 . . ?
H00C C00L H00D 109.5 . . ?
C00A C00M H00M 120.0 . . ?
C00J C00M C00A 120.1(4) . . ?
C00J C00M H00M 120.0 . . ?
F003 C00N C00D 112.8(5) . . ?
F004 C00N F003 102.5(5) . . ?
F004 C00N C00D 114.7(5) . . ?
F005 C00N F003 106.9(5) . . ?
F005 C00N F004 105.5(6) . . ?
F005 C00N C00D 113.5(5) . . ?

loop_
_geom_bond_atom_site_label_1
_geom_bond_atom_site_label_2
_geom_bond_distance
_geom_bond_site_symmetry_2
_geom_bond_publ_flag
O001 C006 1.353(5) . ?
O001 C00C 1.406(5) . ?
O002 C006 1.336(5) . ?
O002 C00L 1.435(6) . ?
F003 C00N 1.325(6) . ?
F004 C00N 1.320(7) . ?
F005 C00N 1.292(6) . ?
C006 C00F 1.358(7) . ?
C007 C008 1.402(6) . ?
C007 C009 1.399(6) . ?
C007 C00F 1.463(6) . ?
C008 H008 0.9500 . ?
C008 C00I 1.387(6) . ?
C009 H009 0.9500 . ?
C009 C00E 1.381(6) . ?
C00A C00C 1.449(6) . ?
C00A C00H 1.396(6) . ?
C00A C00M 1.404(7) . ?
C00B H00B 0.9500 . ?
C00B C00C 1.349(6) . ?
C00B C00F 1.433(6) . ?
C00D C00J 1.390(7) . ?
C00D C00K 1.374(7) . ?
C00D C00N 1.490(6) . ?
C00E H00E 0.9500 . ?
C00E C00G 1.388(7) . ?
C00G H00G 0.9500 . ?
C00G C00I 1.378(7) . ?
C00H H00H 0.9500 . ?
C00H C00K 1.379(6) . ?
C00I H00I 0.9500 . ?
C00J H00J 0.9500 . ?
C00J C00M 1.391(6) . ?
C00K H00K 0.9500 . ?
C00L H00A 0.9800 . ?
C00L H00C 0.9800 . ?
C00L H00D 0.9800 . ?
C00M H00M 0.9500 . ?
